data_7049337
loop_
_publ_author_name
'Willauer, Aur\'elien R'
'Toniolo, Davide'
'Fadaei-Tirani, Farzaneh'
'Yang, Yan'
'Laurent, Maron'
'Mazzanti, Marinella'

_publ_section_title
;
 Carbon dioxide reduction by dinuclear Yb(ii) and Sm(ii) complexes
 supported by siloxide ligands.
;
_journal_issue 18
_journal_name_full 'Dalton transactions (Cambridge, England : 2003)'
_journal_page_first 6100
_journal_page_last 6110
_journal_paper_doi 10.1039/c9dt00554d
_journal_volume 48
_journal_year 2019
_chemical_formula_moiety 'C58 H134 O22 Si4 Yb2'
_chemical_formula_sum 'C58 H134 O22 Si4 Yb2'
_chemical_formula_weight 1642.08
_space_group_crystal_system triclinic
_space_group_IT_number 2
_space_group_name_Hall '-P 1'
_space_group_name_H-M_alt 'P -1'
_symmetry_space_group_name_Hall '-P 1'
_symmetry_space_group_name_H-M 'P -1'
_atom_sites_solution_hydrogens geom
_atom_sites_solution_primary dual
_atom_sites_solution_secondary difmap
_audit_creation_date 2018-10-12
_audit_creation_method
;
Olex2 1.2
(compiled 2018.05.29 svn.r3508 for OlexSys, GUI svn.r5506)
;
_audit_update_record
;
2019-02-04 deposited with the CCDC.    2019-03-04 downloaded from the CCDC.
;
_cell_angle_alpha 64.364(11)
_cell_angle_beta 85.709(14)
_cell_angle_gamma 83.694(12)
_cell_formula_units_Z 1
_cell_length_a 9.5823(14)
_cell_length_b 14.4327(18)
_cell_length_c 16.330(3)
_cell_measurement_reflns_used 42
_cell_measurement_temperature 120(2)
_cell_measurement_theta_max 22
_cell_measurement_theta_min 3
_cell_volume 2022.8(6)
_computing_cell_refinement 'Dirax/lsq (Duisenberg & Schreurs, 1989-2000)'
_computing_data_collection 'Collect (Bruker AXS BV, 1997-2004)'
_computing_data_reduction 'EvalCCD (Duisenberg & Schreurs, 1990-2000)'
_computing_molecular_graphics 'Olex2 (Dolomanov et al., 2009)'
_computing_publication_material 'Olex2 (Dolomanov et al., 2009)'
_computing_structure_refinement 'SHELXL-2018/3 (Sheldrick, 2015)'
_computing_structure_solution 'SHELXT (Sheldrick, 2015)'
_diffrn_ambient_temperature 120(2)
_diffrn_measured_fraction_theta_full 0.994
_diffrn_measured_fraction_theta_max 0.992
_diffrn_measurement_device_type 'Bruker P4'
_diffrn_measurement_method '\w scans'
_diffrn_radiation_monochromator graphite
_diffrn_radiation_type MoK\a
_diffrn_radiation_wavelength 0.71073
_diffrn_reflns_av_R_equivalents 0.0772
_diffrn_reflns_av_unetI/netI 0.1030
_diffrn_reflns_Laue_measured_fraction_full 0.994
_diffrn_reflns_Laue_measured_fraction_max 0.992
_diffrn_reflns_limit_h_max 11
_diffrn_reflns_limit_h_min -11
_diffrn_reflns_limit_k_max 17
_diffrn_reflns_limit_k_min -17
_diffrn_reflns_limit_l_max 19
_diffrn_reflns_limit_l_min -19
_diffrn_reflns_number 24632
_diffrn_reflns_point_group_measured_fraction_full 0.994
_diffrn_reflns_point_group_measured_fraction_max 0.992
_diffrn_reflns_theta_full 25.242
_diffrn_reflns_theta_max 25.400
_diffrn_reflns_theta_min 2.543
_exptl_absorpt_coefficient_mu 2.418
_exptl_absorpt_correction_T_max 0.7452
_exptl_absorpt_correction_T_min 0.6412
_exptl_absorpt_correction_type multi-scan
_exptl_absorpt_process_details
;
SADABS-2008/1 (Bruker,2008) was used for absorption correction.
wR2(int) was 0.0824 before and 0.0694 after correction.
The Ratio of minimum to maximum transmission is 0.8604.
The \l/2 correction factor is 0.0015.
;
_exptl_crystal_colour colourless
_exptl_crystal_density_diffrn 1.348
_exptl_crystal_description prism
_exptl_crystal_F_000 854
_exptl_crystal_size_max 0.247
_exptl_crystal_size_mid 0.158
_exptl_crystal_size_min 0.068
_refine_diff_density_max 0.915
_refine_diff_density_min -0.778
_refine_diff_density_rms 0.183
_refine_ls_extinction_method none
_refine_ls_goodness_of_fit_ref 1.118
_refine_ls_hydrogen_treatment constr
_refine_ls_matrix_type full
_refine_ls_number_parameters 409
_refine_ls_number_reflns 7397
_refine_ls_number_restraints 0
_refine_ls_restrained_S_all 1.118
_refine_ls_R_factor_all 0.0899
_refine_ls_R_factor_gt 0.0564
_refine_ls_shift/su_max 0.000
_refine_ls_shift/su_mean 0.000
_refine_ls_structure_factor_coef Fsqd
_refine_ls_weighting_details 'w=1/[\s^2^(Fo^2^)+7.5429P] where P=(Fo^2^+2Fc^2^)/3'
_refine_ls_weighting_scheme calc
_refine_ls_wR_factor_gt 0.0821
_refine_ls_wR_factor_ref 0.0920
_reflns_Friedel_coverage 0.000
_reflns_number_gt 5732
_reflns_number_total 7397
_reflns_threshold_expression 'I > 2\s(I)'
_cod_data_source_file c9dt00554d2.cif
_cod_data_source_block dt247
_cod_depositor_comments 'Adding full bibliography for 7049336--7049339.cif.'
_cod_database_code 7049337
_shelx_shelxl_version_number 2018/3
_shelx_space_group_comment
;
The symmetry employed for this shelxl refinement is uniquely defined
by the following loop, which should always be used as a source of
symmetry information in preference to the above space-group names.
They are only intended as comments.
;
_olex2_refinement_description
;
1. Fixed Uiso
 At 1.2 times of:
  All C(H,H) groups
 At 1.5 times of:
  All C(H,H,H) groups
2.a Secondary CH2 refined with riding coordinates:
 C2A(H2AA,H2AB), C3A(H3AA,H3AB)
2.b Idealised Me refined as rotating group:
 C1A(H1AA,H1AB,H1AC), C2(H2A,H2B,H2C), C3(H3A,H3B,H3C), C4(H4A,H4B,H4C),
 C4A(H4AA,H4AB,H4AC), C5A(H5AA,H5AB,H5AC), C6(H6A,H6B,H6C), C7(H7A,H7B,H7C),
 C8(H8A,H8B,H8C), C10(H10A,H10B,H10C), C11(H11A,H11B,H11C), C12(H12A,H12B,H12C),
  C22(H22A,H22B,H22C), C23(H23A,H23B,H23C), C24(H24A,H24B,H24C), C26(H26A,H26B,
 H26C), C27(H27A,H27B,H27C), C28(H28A,H28B,H28C), C30(H30A,H30B,H30C), C31(H31A,
 H31B,H31C), C32(H32A,H32B,H32C)
;
_olex2_submission_special_instructions 'No special instructions were received'

loop_
_space_group_symop_operation_xyz
'x, y, z'
'-x, -y, -z'

loop_
_atom_site_label
_atom_site_type_symbol
_atom_site_fract_x
_atom_site_fract_y
_atom_site_fract_z
_atom_site_U_iso_or_equiv
_atom_site_adp_type
_atom_site_occupancy
_atom_site_site_symmetry_order
_atom_site_calc_flag
_atom_site_refinement_flags_posn
Yb1 Yb 0.56048(3) 0.60980(2) 0.40127(2) 0.01499(9) Uani 1 1 d .
Si1 Si 0.4289(2) 0.88466(14) 0.29314(13) 0.0181(4) Uani 1 1 d .
Si2 Si 0.6593(2) 0.52365(14) 0.22211(13) 0.0176(5) Uani 1 1 d .
O1 O 0.4716(4) 0.7645(3) 0.3344(3) 0.0178(11) Uani 1 1 d .
O1A O 0.8022(4) 0.6511(3) 0.3839(3) 0.0225(11) Uani 1 1 d .
O2 O 0.3150(5) 0.9073(3) 0.3643(3) 0.0267(12) Uani 1 1 d .
O2A O 0.6243(5) 0.6696(3) 0.5125(3) 0.0216(11) Uani 1 1 d .
O3 O 0.5593(5) 0.9534(3) 0.2844(3) 0.0254(12) Uani 1 1 d .
O3A O 0.3735(4) 0.5476(3) 0.4869(3) 0.0168(11) Uani 1 1 d .
O4 O 0.3628(5) 0.9325(3) 0.1919(3) 0.0225(11) Uani 1 1 d .
O21 O 0.6012(4) 0.5693(3) 0.2922(3) 0.0204(11) Uani 1 1 d .
O22 O 0.7917(4) 0.5820(3) 0.1575(3) 0.0218(11) Uani 1 1 d .
O23 O 0.5430(4) 0.5268(3) 0.1525(3) 0.0225(11) Uani 1 1 d .
O24 O 0.7243(5) 0.4050(3) 0.2843(3) 0.0234(12) Uani 1 1 d .
C1 C 0.2597(9) 1.0033(6) 0.3671(6) 0.038(2) Uani 1 1 d .
C1A C 0.9147(7) 0.6129(6) 0.3394(5) 0.0301(19) Uani 1 1 d .
H1AA H 0.963139 0.550077 0.384570 0.045 Uiso 1 1 calc GR
H1AB H 0.981481 0.665403 0.310096 0.045 Uiso 1 1 calc GR
H1AC H 0.875728 0.597165 0.293519 0.045 Uiso 1 1 calc GR
C2 C 0.1148(9) 0.9838(8) 0.4124(6) 0.078(4) Uani 1 1 d .
H2A H 0.056844 0.963152 0.377153 0.117 Uiso 1 1 calc GR
H2B H 0.070642 1.046943 0.415134 0.117 Uiso 1 1 calc GR
H2C H 0.123506 0.928594 0.474098 0.117 Uiso 1 1 calc GR
C2A C 0.8543(7) 0.6821(5) 0.4478(5) 0.0306(19) Uani 1 1 d .
H2AA H 0.930687 0.727886 0.418825 0.037 Uiso 1 1 calc R
H2AB H 0.892578 0.620691 0.500718 0.037 Uiso 1 1 calc R
C3 C 0.3550(11) 1.0253(8) 0.4256(8) 0.081(4) Uani 1 1 d .
H3A H 0.357607 0.968182 0.486542 0.122 Uiso 1 1 calc GR
H3B H 0.318880 1.089353 0.429848 0.122 Uiso 1 1 calc GR
H3C H 0.450031 1.032626 0.398144 0.122 Uiso 1 1 calc GR
C3A C 0.7358(7) 0.7382(5) 0.4786(5) 0.0298(19) Uani 1 1 d .
H3AA H 0.766553 0.754345 0.527126 0.036 Uiso 1 1 calc R
H3AB H 0.703164 0.803466 0.427190 0.036 Uiso 1 1 calc R
C4 C 0.2446(9) 1.0923(6) 0.2723(5) 0.050(3) Uani 1 1 d .
H4A H 0.336674 1.102353 0.240721 0.074 Uiso 1 1 calc GR
H4B H 0.207818 1.155541 0.277745 0.074 Uiso 1 1 calc GR
H4C H 0.179750 1.075996 0.237716 0.074 Uiso 1 1 calc GR
C4A C 0.5078(7) 0.7143(5) 0.5505(5) 0.0273(18) Uani 1 1 d .
H4AA H 0.461425 0.774464 0.501451 0.041 Uiso 1 1 calc GR
H4AB H 0.543752 0.735586 0.593827 0.041 Uiso 1 1 calc GR
H4AC H 0.440198 0.662857 0.581813 0.041 Uiso 1 1 calc GR
C5 C 0.6724(8) 0.9909(6) 0.2167(5) 0.0290(19) Uani 1 1 d .
C5A C 0.2404(7) 0.6039(5) 0.4851(5) 0.0247(18) Uani 1 1 d .
H5AA H 0.247729 0.677156 0.445421 0.037 Uiso 1 1 calc GR
H5AB H 0.212312 0.595303 0.546743 0.037 Uiso 1 1 calc GR
H5AC H 0.169920 0.577661 0.461909 0.037 Uiso 1 1 calc GR
C6 C 0.7899(8) 1.0060(7) 0.2653(6) 0.048(2) Uani 1 1 d .
H6A H 0.754374 1.051377 0.294098 0.072 Uiso 1 1 calc GR
H6B H 0.865874 1.037283 0.221465 0.072 Uiso 1 1 calc GR
H6C H 0.825820 0.939023 0.311869 0.072 Uiso 1 1 calc GR
C7 C 0.6151(9) 1.0934(6) 0.1419(6) 0.049(3) Uani 1 1 d .
H7A H 0.534683 1.082062 0.114656 0.073 Uiso 1 1 calc GR
H7B H 0.688707 1.121502 0.095123 0.073 Uiso 1 1 calc GR
H7C H 0.585135 1.142248 0.168095 0.073 Uiso 1 1 calc GR
C8 C 0.7189(9) 0.9136(6) 0.1781(6) 0.043(2) Uani 1 1 d .
H8A H 0.744575 0.846186 0.227777 0.065 Uiso 1 1 calc GR
H8B H 0.800348 0.936894 0.136714 0.065 Uiso 1 1 calc GR
H8C H 0.641883 0.907845 0.144768 0.065 Uiso 1 1 calc GR
C9 C 0.2624(7) 0.8920(5) 0.1568(5) 0.0240(17) Uani 1 1 d .
C10 C 0.1863(8) 0.9832(5) 0.0815(5) 0.037(2) Uani 1 1 d .
H10A H 0.137436 1.029175 0.106401 0.055 Uiso 1 1 calc GR
H10B H 0.117811 0.958538 0.055578 0.055 Uiso 1 1 calc GR
H10C H 0.254348 1.020886 0.034022 0.055 Uiso 1 1 calc GR
C11 C 0.3441(9) 0.8226(6) 0.1177(5) 0.044(2) Uani 1 1 d .
H11A H 0.407507 0.863299 0.068279 0.065 Uiso 1 1 calc GR
H11B H 0.278293 0.793223 0.094290 0.065 Uiso 1 1 calc GR
H11C H 0.399088 0.766819 0.165579 0.065 Uiso 1 1 calc GR
C12 C 0.1570(8) 0.8317(6) 0.2306(5) 0.041(2) Uani 1 1 d .
H12A H 0.086093 0.810294 0.203542 0.062 Uiso 1 1 calc GR
H12B H 0.111054 0.875549 0.258464 0.062 Uiso 1 1 calc GR
H12C H 0.206186 0.770500 0.277083 0.062 Uiso 1 1 calc GR
C21 C 0.8085(7) 0.6669(5) 0.0693(5) 0.0230(17) Uani 1 1 d .
C22 C 0.9323(8) 0.7204(6) 0.0764(6) 0.037(2) Uani 1 1 d .
H22A H 0.906866 0.752718 0.117905 0.056 Uiso 1 1 calc GR
H22B H 0.956692 0.773316 0.016177 0.056 Uiso 1 1 calc GR
H22C H 1.013130 0.669541 0.099711 0.056 Uiso 1 1 calc GR
C23 C 0.6754(7) 0.7427(5) 0.0449(6) 0.041(2) Uani 1 1 d .
H23A H 0.595933 0.707192 0.041605 0.062 Uiso 1 1 calc GR
H23B H 0.690592 0.800933 -0.014004 0.062 Uiso 1 1 calc GR
H23C H 0.654854 0.768089 0.091709 0.062 Uiso 1 1 calc GR
C24 C 0.8375(9) 0.6227(6) 0.0000(5) 0.048(2) Uani 1 1 d .
H24A H 0.923009 0.575336 0.015715 0.071 Uiso 1 1 calc GR
H24B H 0.850247 0.678925 -0.060500 0.071 Uiso 1 1 calc GR
H24C H 0.758089 0.585270 0.000177 0.071 Uiso 1 1 calc GR
C25 C 0.4008(7) 0.4961(5) 0.1631(5) 0.0222(17) Uani 1 1 d .
C26 C 0.3315(7) 0.5629(5) 0.0727(5) 0.0274(18) Uani 1 1 d .
H26A H 0.328514 0.635647 0.060847 0.041 Uiso 1 1 calc GR
H26B H 0.235664 0.543837 0.075224 0.041 Uiso 1 1 calc GR
H26C H 0.385830 0.552046 0.023764 0.041 Uiso 1 1 calc GR
C27 C 0.4092(7) 0.3829(5) 0.1815(5) 0.0300(19) Uani 1 1 d .
H27A H 0.457559 0.373767 0.130046 0.045 Uiso 1 1 calc GR
H27B H 0.314147 0.360650 0.189333 0.045 Uiso 1 1 calc GR
H27C H 0.461418 0.341272 0.236848 0.045 Uiso 1 1 calc GR
C28 C 0.3186(7) 0.5142(6) 0.2404(5) 0.0307(19) Uani 1 1 d .
H28A H 0.363736 0.470825 0.298155 0.046 Uiso 1 1 calc GR
H28B H 0.221855 0.496429 0.243728 0.046 Uiso 1 1 calc GR
H28C H 0.317868 0.586931 0.228338 0.046 Uiso 1 1 calc GR
C29 C 0.8302(8) 0.3352(5) 0.2675(5) 0.0294(19) Uani 1 1 d .
C30 C 0.9744(8) 0.3673(6) 0.2733(7) 0.049(3) Uani 1 1 d .
H30A H 0.987789 0.434947 0.223211 0.074 Uiso 1 1 calc GR
H30B H 1.047552 0.316279 0.269128 0.074 Uiso 1 1 calc GR
H30C H 0.980477 0.371161 0.331380 0.074 Uiso 1 1 calc GR
C31 C 0.8123(8) 0.3360(6) 0.1749(5) 0.038(2) Uani 1 1 d .
H31A H 0.719586 0.314238 0.173294 0.058 Uiso 1 1 calc GR
H31B H 0.885348 0.288434 0.165071 0.058 Uiso 1 1 calc GR
H31C H 0.820440 0.405881 0.127025 0.058 Uiso 1 1 calc GR
C32 C 0.8078(9) 0.2281(5) 0.3430(5) 0.043(2) Uani 1 1 d .
H32A H 0.819050 0.228047 0.402214 0.065 Uiso 1 1 calc GR
H32B H 0.877068 0.177022 0.335294 0.065 Uiso 1 1 calc GR
H32C H 0.712937 0.210596 0.340017 0.065 Uiso 1 1 calc GR

loop_
_atom_site_aniso_label
_atom_site_aniso_U_11
_atom_site_aniso_U_22
_atom_site_aniso_U_33
_atom_site_aniso_U_23
_atom_site_aniso_U_13
_atom_site_aniso_U_12
Yb1 0.01564(16) 0.01291(15) 0.01505(16) -0.00462(12) -0.00186(11) -0.00067(11)
Si1 0.0190(11) 0.0151(10) 0.0186(11) -0.0056(9) -0.0027(8) 0.0000(8)
Si2 0.0183(11) 0.0166(10) 0.0181(11) -0.0077(9) -0.0001(8) -0.0013(8)
O1 0.025(3) 0.008(2) 0.019(3) -0.005(2) -0.006(2) 0.002(2)
O1A 0.019(3) 0.026(3) 0.027(3) -0.014(2) -0.004(2) -0.007(2)
O2 0.031(3) 0.020(3) 0.027(3) -0.010(2) -0.002(2) 0.006(2)
O2A 0.027(3) 0.021(3) 0.017(3) -0.008(2) -0.002(2) -0.003(2)
O3 0.025(3) 0.022(3) 0.024(3) -0.005(2) -0.002(2) -0.003(2)
O3A 0.012(2) 0.016(2) 0.019(3) -0.006(2) 0.002(2) 0.001(2)
O4 0.027(3) 0.017(2) 0.021(3) -0.004(2) -0.010(2) -0.007(2)
O21 0.017(3) 0.024(3) 0.021(3) -0.011(2) 0.000(2) -0.004(2)
O22 0.018(3) 0.026(3) 0.018(3) -0.005(2) -0.001(2) -0.004(2)
O23 0.020(3) 0.029(3) 0.021(3) -0.013(2) 0.000(2) -0.005(2)
O24 0.027(3) 0.017(3) 0.022(3) -0.006(2) 0.003(2) 0.001(2)
C1 0.043(5) 0.033(5) 0.037(5) -0.019(4) -0.009(4) 0.017(4)
C1A 0.023(4) 0.041(5) 0.029(5) -0.016(4) 0.003(4) -0.010(4)
C2 0.070(7) 0.084(8) 0.047(6) -0.012(6) 0.006(5) 0.053(6)
C2A 0.029(4) 0.025(4) 0.039(5) -0.013(4) -0.007(4) -0.006(4)
C3 0.100(9) 0.076(8) 0.095(9) -0.067(7) -0.039(7) 0.040(7)
C3A 0.034(5) 0.029(4) 0.033(5) -0.017(4) -0.007(4) -0.009(4)
C4 0.070(6) 0.030(5) 0.039(6) -0.011(4) -0.001(5) 0.017(5)
C4A 0.035(5) 0.034(4) 0.017(4) -0.014(4) 0.000(3) -0.004(4)
C5 0.031(5) 0.030(4) 0.023(4) -0.007(4) 0.000(4) -0.012(4)
C5A 0.014(4) 0.023(4) 0.030(5) -0.005(4) 0.000(3) 0.000(3)
C6 0.035(5) 0.055(6) 0.051(6) -0.016(5) -0.003(4) -0.022(4)
C7 0.045(5) 0.035(5) 0.043(6) 0.007(4) -0.001(4) -0.009(4)
C8 0.050(6) 0.039(5) 0.042(6) -0.017(4) 0.014(4) -0.020(4)
C9 0.029(4) 0.023(4) 0.019(4) -0.006(3) -0.004(3) -0.010(3)
C10 0.040(5) 0.030(5) 0.036(5) -0.008(4) -0.017(4) -0.006(4)
C11 0.055(6) 0.042(5) 0.035(5) -0.019(4) -0.011(4) 0.003(4)
C12 0.036(5) 0.050(5) 0.033(5) -0.007(4) -0.004(4) -0.022(4)
C21 0.026(4) 0.020(4) 0.023(4) -0.007(3) 0.001(3) -0.008(3)
C22 0.031(5) 0.034(5) 0.044(6) -0.011(4) -0.003(4) -0.011(4)
C23 0.027(5) 0.020(4) 0.058(6) 0.002(4) -0.012(4) -0.001(4)
C24 0.074(7) 0.045(5) 0.026(5) -0.016(4) 0.007(5) -0.013(5)
C25 0.021(4) 0.024(4) 0.018(4) -0.006(3) -0.002(3) -0.001(3)
C26 0.029(4) 0.032(4) 0.028(5) -0.017(4) -0.017(3) -0.002(4)
C27 0.030(4) 0.028(4) 0.035(5) -0.014(4) -0.005(4) -0.011(4)
C28 0.019(4) 0.044(5) 0.034(5) -0.020(4) 0.002(3) -0.007(4)
C29 0.029(4) 0.025(4) 0.032(5) -0.012(4) 0.001(4) 0.008(4)
C30 0.026(5) 0.047(5) 0.084(8) -0.038(5) -0.007(5) 0.006(4)
C31 0.050(5) 0.029(4) 0.040(5) -0.021(4) 0.005(4) 0.004(4)
C32 0.065(6) 0.027(5) 0.032(5) -0.010(4) 0.001(4) 0.005(4)

loop_
_atom_type_symbol
_atom_type_description
_atom_type_scat_dispersion_real
_atom_type_scat_dispersion_imag
_atom_type_scat_source
C C 0.0033 0.0016 'International Tables Vol C Tables 4.2.6.8 and 6.1.1.4'
H H 0.0000 0.0000 'International Tables Vol C Tables 4.2.6.8 and 6.1.1.4'
O O 0.0106 0.0060 'International Tables Vol C Tables 4.2.6.8 and 6.1.1.4'
Si Si 0.0817 0.0704 'International Tables Vol C Tables 4.2.6.8 and 6.1.1.4'
Yb Yb -0.3850 5.5486 'International Tables Vol C Tables 4.2.6.8 and 6.1.1.4'

loop_
_geom_angle_atom_site_label_1
_geom_angle_atom_site_label_2
_geom_angle_atom_site_label_3
_geom_angle
_geom_angle_site_symmetry_1
_geom_angle_site_symmetry_3
O1 Yb1 Yb1 131.32(11) . 2_666
O1 Yb1 O1A 96.11(16) . .
O1 Yb1 O2A 82.60(16) . .
O1 Yb1 O3A 96.48(15) . .
O1 Yb1 O3A 161.08(15) . 2_666
O1A Yb1 Yb1 121.29(11) . 2_666
O1A Yb1 O2A 66.87(15) . .
O2A Yb1 Yb1 84.91(10) . 2_666
O3A Yb1 Yb1 36.41(10) . 2_666
O3A Yb1 Yb1 35.17(10) 2_666 2_666
O3A Yb1 O1A 88.86(15) 2_666 .
O3A Yb1 O1A 151.18(16) . .
O3A Yb1 O2A 89.22(16) . .
O3A Yb1 O2A 82.61(15) 2_666 .
O3A Yb1 O3A 71.58(16) . 2_666
O21 Yb1 Yb1 109.37(12) . 2_666
O21 Yb1 O1 101.70(17) . .
O21 Yb1 O1A 87.36(16) . .
O21 Yb1 O2A 154.22(15) . .
O21 Yb1 O3A 115.16(17) . .
O21 Yb1 O3A 96.75(16) . 2_666
O1 Si1 O2 108.0(2) . .
O1 Si1 O3 113.7(2) . .
O1 Si1 O4 114.1(3) . .
O3 Si1 O2 104.6(3) . .
O4 Si1 O2 109.9(2) . .
O4 Si1 O3 106.1(2) . .
O21 Si2 O22 113.7(3) . .
O21 Si2 O23 114.6(2) . .
O21 Si2 O24 105.8(2) . .
O22 Si2 O24 105.2(2) . .
O23 Si2 O22 105.7(2) . .
O23 Si2 O24 111.6(3) . .
Si1 O1 Yb1 169.0(3) . .
C1A O1A Yb1 125.5(4) . .
C2A O1A Yb1 118.4(4) . .
C2A O1A C1A 111.9(5) . .
C1 O2 Si1 130.7(5) . .
C3A O2A Yb1 112.4(4) . .
C3A O2A C4A 110.3(5) . .
C4A O2A Yb1 115.6(4) . .
C5 O3 Si1 132.6(5) . .
Yb1 O3A Yb1 108.42(16) . 2_666
C5A O3A Yb1 124.4(4) . 2_666
C5A O3A Yb1 126.0(4) . .
C9 O4 Si1 129.7(4) . .
Si2 O21 Yb1 167.8(3) . .
C21 O22 Si2 136.1(4) . .
C25 O23 Si2 134.7(4) . .
C29 O24 Si2 133.7(4) . .
O2 C1 C2 105.5(7) . .
O2 C1 C3 107.6(6) . .
O2 C1 C4 112.5(6) . .
C2 C1 C3 110.1(8) . .
C2 C1 C4 108.8(7) . .
C3 C1 C4 112.2(8) . .
O1A C1A H1AA 109.5 . .
O1A C1A H1AB 109.5 . .
O1A C1A H1AC 109.5 . .
H1AA C1A H1AB 109.5 . .
H1AA C1A H1AC 109.5 . .
H1AB C1A H1AC 109.5 . .
C1 C2 H2A 109.5 . .
C1 C2 H2B 109.5 . .
C1 C2 H2C 109.5 . .
H2A C2 H2B 109.5 . .
H2A C2 H2C 109.5 . .
H2B C2 H2C 109.5 . .
O1A C2A H2AA 109.9 . .
O1A C2A H2AB 109.9 . .
O1A C2A C3A 108.9(6) . .
H2AA C2A H2AB 108.3 . .
C3A C2A H2AA 109.9 . .
C3A C2A H2AB 109.9 . .
C1 C3 H3A 109.5 . .
C1 C3 H3B 109.5 . .
C1 C3 H3C 109.5 . .
H3A C3 H3B 109.5 . .
H3A C3 H3C 109.5 . .
H3B C3 H3C 109.5 . .
O2A C3A C2A 106.3(5) . .
O2A C3A H3AA 110.5 . .
O2A C3A H3AB 110.5 . .
C2A C3A H3AA 110.5 . .
C2A C3A H3AB 110.5 . .
H3AA C3A H3AB 108.7 . .
C1 C4 H4A 109.5 . .
C1 C4 H4B 109.5 . .
C1 C4 H4C 109.5 . .
H4A C4 H4B 109.5 . .
H4A C4 H4C 109.5 . .
H4B C4 H4C 109.5 . .
O2A C4A H4AA 109.5 . .
O2A C4A H4AB 109.5 . .
O2A C4A H4AC 109.5 . .
H4AA C4A H4AB 109.5 . .
H4AA C4A H4AC 109.5 . .
H4AB C4A H4AC 109.5 . .
O3 C5 C6 106.0(6) . .
O3 C5 C7 107.0(6) . .
O3 C5 C8 110.4(6) . .
C6 C5 C7 111.3(7) . .
C6 C5 C8 111.4(7) . .
C8 C5 C7 110.6(7) . .
O3A C5A H5AA 109.5 . .
O3A C5A H5AB 109.5 . .
O3A C5A H5AC 109.5 . .
H5AA C5A H5AB 109.5 . .
H5AA C5A H5AC 109.5 . .
H5AB C5A H5AC 109.5 . .
C5 C6 H6A 109.5 . .
C5 C6 H6B 109.5 . .
C5 C6 H6C 109.5 . .
H6A C6 H6B 109.5 . .
H6A C6 H6C 109.5 . .
H6B C6 H6C 109.5 . .
C5 C7 H7A 109.5 . .
C5 C7 H7B 109.5 . .
C5 C7 H7C 109.5 . .
H7A C7 H7B 109.5 . .
H7A C7 H7C 109.5 . .
H7B C7 H7C 109.5 . .
C5 C8 H8A 109.5 . .
C5 C8 H8B 109.5 . .
C5 C8 H8C 109.5 . .
H8A C8 H8B 109.5 . .
H8A C8 H8C 109.5 . .
H8B C8 H8C 109.5 . .
O4 C9 C10 107.2(6) . .
O4 C9 C11 107.8(6) . .
O4 C9 C12 111.6(6) . .
C10 C9 C11 109.8(6) . .
C10 C9 C12 109.9(6) . .
C11 C9 C12 110.5(6) . .
C9 C10 H10A 109.5 . .
C9 C10 H10B 109.5 . .
C9 C10 H10C 109.5 . .
H10A C10 H10B 109.5 . .
H10A C10 H10C 109.5 . .
H10B C10 H10C 109.5 . .
C9 C11 H11A 109.5 . .
C9 C11 H11B 109.5 . .
C9 C11 H11C 109.5 . .
H11A C11 H11B 109.5 . .
H11A C11 H11C 109.5 . .
H11B C11 H11C 109.5 . .
C9 C12 H12A 109.5 . .
C9 C12 H12B 109.5 . .
C9 C12 H12C 109.5 . .
H12A C12 H12B 109.5 . .
H12A C12 H12C 109.5 . .
H12B C12 H12C 109.5 . .
O22 C21 C22 105.8(6) . .
O22 C21 C23 111.0(5) . .
O22 C21 C24 107.9(6) . .
C22 C21 C23 110.1(6) . .
C24 C21 C22 111.9(6) . .
C24 C21 C23 110.1(7) . .
C21 C22 H22A 109.5 . .
C21 C22 H22B 109.5 . .
C21 C22 H22C 109.5 . .
H22A C22 H22B 109.5 . .
H22A C22 H22C 109.5 . .
H22B C22 H22C 109.5 . .
C21 C23 H23A 109.5 . .
C21 C23 H23B 109.5 . .
C21 C23 H23C 109.5 . .
H23A C23 H23B 109.5 . .
H23A C23 H23C 109.5 . .
H23B C23 H23C 109.5 . .
C21 C24 H24A 109.5 . .
C21 C24 H24B 109.5 . .
C21 C24 H24C 109.5 . .
H24A C24 H24B 109.5 . .
H24A C24 H24C 109.5 . .
H24B C24 H24C 109.5 . .
O23 C25 C26 105.9(5) . .
O23 C25 C27 108.4(5) . .
O23 C25 C28 111.3(6) . .
C26 C25 C28 110.1(6) . .
C27 C25 C26 110.2(6) . .
C27 C25 C28 110.9(6) . .
C25 C26 H26A 109.5 . .
C25 C26 H26B 109.5 . .
C25 C26 H26C 109.5 . .
H26A C26 H26B 109.5 . .
H26A C26 H26C 109.5 . .
H26B C26 H26C 109.5 . .
C25 C27 H27A 109.5 . .
C25 C27 H27B 109.5 . .
C25 C27 H27C 109.5 . .
H27A C27 H27B 109.5 . .
H27A C27 H27C 109.5 . .
H27B C27 H27C 109.5 . .
C25 C28 H28A 109.5 . .
C25 C28 H28B 109.5 . .
C25 C28 H28C 109.5 . .
H28A C28 H28B 109.5 . .
H28A C28 H28C 109.5 . .
H28B C28 H28C 109.5 . .
O24 C29 C30 108.2(6) . .
O24 C29 C31 111.1(6) . .
O24 C29 C32 105.6(6) . .
C30 C29 C31 111.2(6) . .
C30 C29 C32 110.8(7) . .
C31 C29 C32 109.8(7) . .
C29 C30 H30A 109.5 . .
C29 C30 H30B 109.5 . .
C29 C30 H30C 109.5 . .
H30A C30 H30B 109.5 . .
H30A C30 H30C 109.5 . .
H30B C30 H30C 109.5 . .
C29 C31 H31A 109.5 . .
C29 C31 H31B 109.5 . .
C29 C31 H31C 109.5 . .
H31A C31 H31B 109.5 . .
H31A C31 H31C 109.5 . .
H31B C31 H31C 109.5 . .
C29 C32 H32A 109.5 . .
C29 C32 H32B 109.5 . .
C29 C32 H32C 109.5 . .
H32A C32 H32B 109.5 . .
H32A C32 H32C 109.5 . .
H32B C32 H32C 109.5 . .

loop_
_geom_bond_atom_site_label_1
_geom_bond_atom_site_label_2
_geom_bond_distance
_geom_bond_site_symmetry_2
Yb1 Yb1 3.6320(9) 2_666
Yb1 O1 2.125(4) .
Yb1 O1A 2.421(4) .
Yb1 O2A 2.461(5) .
Yb1 O3A 2.272(4) 2_666
Yb1 O3A 2.205(4) .
Yb1 O21 2.101(4) .
Si1 O1 1.582(4) .
Si1 O2 1.646(5) .
Si1 O3 1.641(5) .
Si1 O4 1.638(5) .
Si2 O21 1.591(5) .
Si2 O22 1.643(5) .
Si2 O23 1.634(5) .
Si2 O24 1.646(4) .
O1A C1A 1.447(8) .
O1A C2A 1.439(8) .
O2 C1 1.447(8) .
O2A C3A 1.448(8) .
O2A C4A 1.460(7) .
O3 C5 1.456(8) .
O3A C5A 1.430(7) .
O4 C9 1.446(8) .
O22 C21 1.442(8) .
O23 C25 1.455(8) .
O24 C29 1.447(7) .
C1 C2 1.518(11) .
C1 C3 1.518(12) .
C1 C4 1.529(10) .
C1A H1AA 0.9800 .
C1A H1AB 0.9800 .
C1A H1AC 0.9800 .
C2 H2A 0.9800 .
C2 H2B 0.9800 .
C2 H2C 0.9800 .
C2A H2AA 0.9900 .
C2A H2AB 0.9900 .
C2A C3A 1.504(9) .
C3 H3A 0.9800 .
C3 H3B 0.9800 .
C3 H3C 0.9800 .
C3A H3AA 0.9900 .
C3A H3AB 0.9900 .
C4 H4A 0.9800 .
C4 H4B 0.9800 .
C4 H4C 0.9800 .
C4A H4AA 0.9800 .
C4A H4AB 0.9800 .
C4A H4AC 0.9800 .
C5 C6 1.511(10) .
C5 C7 1.529(10) .
C5 C8 1.516(10) .
C5A H5AA 0.9800 .
C5A H5AB 0.9800 .
C5A H5AC 0.9800 .
C6 H6A 0.9800 .
C6 H6B 0.9800 .
C6 H6C 0.9800 .
C7 H7A 0.9800 .
C7 H7B 0.9800 .
C7 H7C 0.9800 .
C8 H8A 0.9800 .
C8 H8B 0.9800 .
C8 H8C 0.9800 .
C9 C10 1.516(9) .
C9 C11 1.525(10) .
C9 C12 1.528(9) .
C10 H10A 0.9800 .
C10 H10B 0.9800 .
C10 H10C 0.9800 .
C11 H11A 0.9800 .
C11 H11B 0.9800 .
C11 H11C 0.9800 .
C12 H12A 0.9800 .
C12 H12B 0.9800 .
C12 H12C 0.9800 .
C21 C22 1.521(10) .
C21 C23 1.542(9) .
C21 C24 1.518(10) .
C22 H22A 0.9800 .
C22 H22B 0.9800 .
C22 H22C 0.9800 .
C23 H23A 0.9800 .
C23 H23B 0.9800 .
C23 H23C 0.9800 .
C24 H24A 0.9800 .
C24 H24B 0.9800 .
C24 H24C 0.9800 .
C25 C26 1.525(9) .
C25 C27 1.522(9) .
C25 C28 1.541(9) .
C26 H26A 0.9800 .
C26 H26B 0.9800 .
C26 H26C 0.9800 .
C27 H27A 0.9800 .
C27 H27B 0.9800 .
C27 H27C 0.9800 .
C28 H28A 0.9800 .
C28 H28B 0.9800 .
C28 H28C 0.9800 .
C29 C30 1.527(10) .
C29 C31 1.529(10) .
C29 C32 1.530(10) .
C30 H30A 0.9800 .
C30 H30B 0.9800 .
C30 H30C 0.9800 .
C31 H31A 0.9800 .
C31 H31B 0.9800 .
C31 H31C 0.9800 .
C32 H32A 0.9800 .
C32 H32B 0.9800 .
C32 H32C 0.9800 .

loop_
_geom_torsion_atom_site_label_1
_geom_torsion_atom_site_label_2
_geom_torsion_atom_site_label_3
_geom_torsion_atom_site_label_4
_geom_torsion
Yb1 O1A C2A C3A -31.6(7)
Yb1 O2A C3A C2A -53.6(6)
Si1 O2 C1 C2 152.0(6)
Si1 O2 C1 C3 -90.6(8)
Si1 O2 C1 C4 33.5(10)
Si1 O3 C5 C6 -155.1(5)
Si1 O3 C5 C7 86.1(7)
Si1 O3 C5 C8 -34.3(9)
Si1 O4 C9 C10 152.9(5)
Si1 O4 C9 C11 -89.0(6)
Si1 O4 C9 C12 32.5(8)
Si2 O22 C21 C22 145.1(5)
Si2 O22 C21 C23 25.7(9)
Si2 O22 C21 C24 -95.0(7)
Si2 O23 C25 C26 154.6(5)
Si2 O23 C25 C27 -87.3(7)
Si2 O23 C25 C28 34.9(8)
Si2 O24 C29 C30 77.9(8)
Si2 O24 C29 C31 -44.4(9)
Si2 O24 C29 C32 -163.4(5)
O1 Si1 O2 C1 169.2(6)
O1 Si1 O3 C5 82.1(6)
O1 Si1 O4 C9 42.6(6)
O1A C2A C3A O2A 54.6(7)
O2 Si1 O1 Yb1 -91.5(14)
O2 Si1 O3 C5 -160.4(5)
O2 Si1 O4 C9 -78.8(5)
O3 Si1 O1 Yb1 24.1(15)
O3 Si1 O2 C1 47.7(7)
O3 Si1 O4 C9 168.6(5)
O4 Si1 O1 Yb1 146.0(14)
O4 Si1 O2 C1 -65.8(7)
O4 Si1 O3 C5 -44.2(6)
O21 Si2 O22 C21 -92.3(6)
O21 Si2 O23 C25 -49.2(6)
O21 Si2 O24 C29 -155.3(6)
O22 Si2 O21 Yb1 -81.5(13)
O22 Si2 O23 C25 -175.2(5)
O22 Si2 O24 C29 -34.7(7)
O23 Si2 O21 Yb1 156.7(13)
O23 Si2 O22 C21 34.3(7)
O23 Si2 O24 C29 79.4(7)
O24 Si2 O21 Yb1 33.3(14)
O24 Si2 O22 C21 152.5(6)
O24 Si2 O23 C25 71.0(6)
C1A O1A C2A C3A 169.9(6)
C4A O2A C3A C2A 175.7(6)
